data_7117016
loop_
_publ_author_name
'Eller, Christina'
'Kehr, Gerald'
'Daniliuc, Constantin G.'
'Stephan, Douglas W.'
'Erker, Gerhard'

_publ_section_title
;
 Thiophene synthesis via 1,1-carboboration
;
_journal_coden_ASTM CHCOFS
_journal_issue 33
_journal_name_full
;
 Chemical Communications (Cambridge, United Kingdom)
;
_journal_page_first 7226
_journal_page_last 7229
_journal_paper_doi 10.1039/c5cc01806d
_journal_volume 51
_journal_year 2015
_chemical_formula_sum 'C24 H23 F5 S'
_chemical_formula_weight 438.48
_space_group_IT_number 14
_symmetry_cell_setting monoclinic
_symmetry_space_group_name_Hall '-P 2ybc'
_symmetry_space_group_name_H-M 'P 1 21/c 1'
_atom_sites_solution_hydrogens geom
_atom_sites_solution_primary direct
_atom_sites_solution_secondary difmap
_audit_creation_method SHELXL-97
_audit_update_record
;
2015-01-22 deposited with the CCDC.
2015-03-19 downloaded from the CCDC.
;
_cell_angle_alpha 90.00
_cell_angle_beta 112.3000(10)
_cell_angle_gamma 90.00
_cell_formula_units_Z 8
_cell_length_a 24.4977(3)
_cell_length_b 10.21320(10)
_cell_length_c 19.1177(2)
_cell_measurement_reflns_used 7873
_cell_measurement_temperature 223(2)
_cell_measurement_theta_max 28.28
_cell_measurement_theta_min 4.08
_cell_volume 4425.51(9)
_computing_cell_refinement 'Collect (Nonius B.V., 1998)'
_computing_data_collection 'Collect (Nonius B.V., 1998)'
_computing_data_reduction 'Denzo-SMN (Otwinowski & Minor, 1997)'
_computing_molecular_graphics 'XP (BrukerAXS, 2000)'
_computing_publication_material 'SHELXL-97 (Sheldrick, 1997)'
_computing_structure_refinement 'SHELXL-97 (Sheldrick, 1997)'
_computing_structure_solution 'SHELXS-97 (Sheldrick, 1990)'
_diffrn_ambient_temperature 223(2)
_diffrn_measured_fraction_theta_full 0.975
_diffrn_measured_fraction_theta_max 0.975
_diffrn_measurement_device_type 'Nonius KappaCCD APEXII'
_diffrn_measurement_method '\w and \f scans'
_diffrn_radiation_monochromator 'Montel mirror'
_diffrn_radiation_source 'rotating anode Nonius FR591'
_diffrn_radiation_type MoK\a
_diffrn_radiation_wavelength 0.71073
_diffrn_reflns_av_R_equivalents 0.032
_diffrn_reflns_av_sigmaI/netI 0.0337
_diffrn_reflns_limit_h_max 29
_diffrn_reflns_limit_h_min -29
_diffrn_reflns_limit_k_max 12
_diffrn_reflns_limit_k_min -12
_diffrn_reflns_limit_l_max 23
_diffrn_reflns_limit_l_min -22
_diffrn_reflns_number 23358
_diffrn_reflns_theta_full 25.35
_diffrn_reflns_theta_max 25.35
_diffrn_reflns_theta_min 4.09
_exptl_absorpt_coefficient_mu 0.195
_exptl_absorpt_correction_T_max 0.9676
_exptl_absorpt_correction_T_min 0.9384
_exptl_absorpt_correction_type multi-scan
_exptl_absorpt_process_details 'Denzo (Otwinowski, Borek, Majewski & Minor, 2003)'
_exptl_crystal_colour colourless
_exptl_crystal_density_diffrn 1.316
_exptl_crystal_density_method 'not measured'
_exptl_crystal_description prism
_exptl_crystal_F_000 1824
_exptl_crystal_size_max 0.33
_exptl_crystal_size_mid 0.30
_exptl_crystal_size_min 0.17
_refine_diff_density_max 0.313
_refine_diff_density_min -0.278
_refine_diff_density_rms 0.037
_refine_ls_extinction_method none
_refine_ls_goodness_of_fit_ref 1.054
_refine_ls_hydrogen_treatment constr
_refine_ls_matrix_type full
_refine_ls_number_parameters 653
_refine_ls_number_reflns 7906
_refine_ls_number_restraints 282
_refine_ls_restrained_S_all 1.103
_refine_ls_R_factor_all 0.0600
_refine_ls_R_factor_gt 0.0497
_refine_ls_shift/su_max 0.000
_refine_ls_shift/su_mean 0.000
_refine_ls_structure_factor_coef Fsqd
_refine_ls_weighting_details 'calc w=1/[\s^2^(Fo^2^)+(0.0436P)^2^+2.7506P] where P=(Fo^2^+2Fc^2^)/3'
_refine_ls_weighting_scheme calc
_refine_ls_wR_factor_gt 0.1174
_refine_ls_wR_factor_ref 0.1261
_reflns_number_gt 6694
_reflns_number_total 7906
_reflns_threshold_expression >2sigma(I)
_cod_data_source_file c5cc01806d2.cif
_cod_data_source_block erk7505
_cod_original_cell_volume 4425.50(8)
_cod_original_sg_symbol_H-M P21/c
_cod_database_code 7117016

loop_
_symmetry_equiv_pos_as_xyz
'x, y, z'
'-x, y+1/2, -z+1/2'
'-x, -y, -z'
'x, -y-1/2, z-1/2'

loop_
_atom_site_label
_atom_site_type_symbol
_atom_site_fract_x
_atom_site_fract_y
_atom_site_fract_z
_atom_site_U_iso_or_equiv
_atom_site_adp_type
_atom_site_occupancy
_atom_site_symmetry_multiplicity
_atom_site_calc_flag
_atom_site_refinement_flags
_atom_site_disorder_assembly
_atom_site_disorder_group
S1A S 0.39109(3) 0.88092(5) 0.11325(3) 0.04342(15) Uani 1 1 d . . .
C2A C 0.35317(9) 0.8099(2) 0.16305(12) 0.0403(5) Uani 1 1 d . A .
C3A C 0.36318(9) 0.6778(2) 0.16730(11) 0.0375(4) Uani 1 1 d . . .
C4A C 0.40156(9) 0.63447(19) 0.13055(11) 0.0369(4) Uani 1 1 d . . .
C5A C 0.42063(9) 0.7353(2) 0.09821(12) 0.0394(5) Uani 1 1 d . B .
C6A C 0.31856(10) 0.8964(2) 0.19694(13) 0.0488(5) Uani 1 1 d D . .
C7A C 0.2884(11) 1.011(2) 0.1426(11) 0.069(5) Uani 0.24(2) 1 d PDU A 1
H701 H 0.2666 1.0643 0.1649 0.103 Uiso 0.24(2) 1 calc PR A 1
H702 H 0.2615 0.9754 0.0948 0.103 Uiso 0.24(2) 1 calc PR A 1
H703 H 0.3182 1.0635 0.1341 0.103 Uiso 0.24(2) 1 calc PR A 1
C8A C 0.2710(11) 0.8253(19) 0.2152(18) 0.083(6) Uani 0.24(2) 1 d PDU A 1
H801 H 0.2514 0.8867 0.2367 0.124 Uiso 0.24(2) 1 calc PR A 1
H802 H 0.2889 0.7559 0.2513 0.124 Uiso 0.24(2) 1 calc PR A 1
H803 H 0.2424 0.7880 0.1693 0.124 Uiso 0.24(2) 1 calc PR A 1
C9A C 0.3611(9) 0.960(3) 0.2693(11) 0.082(6) Uani 0.24(2) 1 d PDU A 1
H901 H 0.3392 1.0148 0.2908 0.124 Uiso 0.24(2) 1 calc PR A 1
H902 H 0.3895 1.0127 0.2578 0.124 Uiso 0.24(2) 1 calc PR A 1
H903 H 0.3816 0.8922 0.3053 0.124 Uiso 0.24(2) 1 calc PR A 1
C7C C 0.3112(6) 1.0337(7) 0.1642(7) 0.097(2) Uani 0.76(2) 1 d PDU A 2
H711 H 0.2889 1.0865 0.1862 0.146 Uiso 0.76(2) 1 calc PR A 2
H712 H 0.2902 1.0295 0.1098 0.146 Uiso 0.76(2) 1 calc PR A 2
H713 H 0.3497 1.0727 0.1755 0.146 Uiso 0.76(2) 1 calc PR A 2
C8C C 0.2577(2) 0.8374(7) 0.1818(5) 0.0730(17) Uani 0.76(2) 1 d PDU A 2
H811 H 0.2362 0.8935 0.2035 0.110 Uiso 0.76(2) 1 calc PR A 2
H812 H 0.2623 0.7512 0.2046 0.110 Uiso 0.76(2) 1 calc PR A 2
H813 H 0.2359 0.8303 0.1277 0.110 Uiso 0.76(2) 1 calc PR A 2
C9C C 0.3527(3) 0.9037(11) 0.2823(3) 0.078(2) Uani 0.76(2) 1 d PDU A 2
H911 H 0.3314 0.9582 0.3048 0.116 Uiso 0.76(2) 1 calc PR A 2
H912 H 0.3914 0.9411 0.2926 0.116 Uiso 0.76(2) 1 calc PR A 2
H913 H 0.3571 0.8163 0.3036 0.116 Uiso 0.76(2) 1 calc PR A 2
C10A C 0.46107(11) 0.7341(2) 0.05417(13) 0.0483(5) Uani 1 1 d D . .
C11A C 0.4710(6) 0.8751(8) 0.0366(7) 0.089(4) Uani 0.69(3) 1 d PDU B 1
H11A H 0.4966 0.8771 0.0085 0.133 Uiso 0.69(3) 1 calc PR B 1
H11B H 0.4892 0.9233 0.0835 0.133 Uiso 0.69(3) 1 calc PR B 1
H11C H 0.4334 0.9150 0.0066 0.133 Uiso 0.69(3) 1 calc PR B 1
C12A C 0.4277(6) 0.6651(11) -0.0218(4) 0.076(3) Uani 0.69(3) 1 d PDU B 1
H12A H 0.4524 0.6625 -0.0511 0.115 Uiso 0.69(3) 1 calc PR B 1
H12B H 0.3917 0.7128 -0.0495 0.115 Uiso 0.69(3) 1 calc PR B 1
H12C H 0.4179 0.5765 -0.0124 0.115 Uiso 0.69(3) 1 calc PR B 1
C13A C 0.5196(4) 0.6654(10) 0.0970(7) 0.064(2) Uani 0.69(3) 1 d PDU B 1
H13A H 0.5437 0.6668 0.0668 0.096 Uiso 0.69(3) 1 calc PR B 1
H13B H 0.5121 0.5754 0.1070 0.096 Uiso 0.69(3) 1 calc PR B 1
H13C H 0.5401 0.7103 0.1445 0.096 Uiso 0.69(3) 1 calc PR B 1
C11C C 0.4771(9) 0.8696(12) 0.0316(11) 0.049(4) Uani 0.31(3) 1 d PDU B 2
H11D H 0.5028 0.8585 0.0040 0.074 Uiso 0.31(3) 1 calc PR B 2
H11E H 0.4971 0.9211 0.0768 0.074 Uiso 0.31(3) 1 calc PR B 2
H11F H 0.4413 0.9145 -0.0001 0.074 Uiso 0.31(3) 1 calc PR B 2
C12C C 0.4444(11) 0.641(2) -0.0119(13) 0.074(5) Uani 0.31(3) 1 d PDU B 2
H12D H 0.4732 0.6461 -0.0352 0.110 Uiso 0.31(3) 1 calc PR B 2
H12E H 0.4057 0.6637 -0.0487 0.110 Uiso 0.31(3) 1 calc PR B 2
H12F H 0.4434 0.5520 0.0058 0.110 Uiso 0.31(3) 1 calc PR B 2
C13C C 0.5222(8) 0.694(3) 0.1136(14) 0.088(7) Uani 0.31(3) 1 d PDU B 2
H13D H 0.5507 0.6900 0.0897 0.132 Uiso 0.31(3) 1 calc PR B 2
H13E H 0.5193 0.6091 0.1344 0.132 Uiso 0.31(3) 1 calc PR B 2
H13F H 0.5350 0.7585 0.1539 0.132 Uiso 0.31(3) 1 calc PR B 2
C21A C 0.33816(9) 0.5788(2) 0.20379(12) 0.0401(5) Uani 1 1 d . . .
F22A F 0.25772(7) 0.54263(19) 0.08952(9) 0.0764(5) Uani 1 1 d . . .
C22A C 0.28699(11) 0.5112(3) 0.16211(14) 0.0520(6) Uani 1 1 d . . .
F23A F 0.21571(9) 0.3499(2) 0.15030(12) 0.1028(7) Uani 1 1 d . . .
C23A C 0.26524(12) 0.4122(3) 0.19258(17) 0.0635(7) Uani 1 1 d . . .
F24A F 0.27285(10) 0.28014(18) 0.29517(12) 0.0984(7) Uani 1 1 d . . .
C24A C 0.29433(14) 0.3768(2) 0.26598(18) 0.0633(7) Uani 1 1 d . . .
F25A F 0.37271(9) 0.40837(19) 0.38236(10) 0.0853(5) Uani 1 1 d . . .
C25A C 0.34483(12) 0.4409(3) 0.30951(15) 0.0568(6) Uani 1 1 d . . .
F26A F 0.41672(6) 0.59861(16) 0.32168(8) 0.0656(4) Uani 1 1 d . . .
C26A C 0.36623(10) 0.5396(2) 0.27779(13) 0.0466(5) Uani 1 1 d . . .
C31A C 0.41793(9) 0.4934(2) 0.13160(12) 0.0387(5) Uani 1 1 d . . .
C32A C 0.38578(11) 0.4095(2) 0.07370(14) 0.0519(6) Uani 1 1 d . . .
H32A H 0.3530 0.4413 0.0329 0.062 Uiso 1 1 calc R . .
C33A C 0.40178(12) 0.2784(2) 0.07558(17) 0.0631(7) Uani 1 1 d . . .
H33A H 0.3798 0.2223 0.0359 0.076 Uiso 1 1 calc R . .
C34A C 0.44930(11) 0.2308(2) 0.13480(16) 0.0579(6) Uani 1 1 d . . .
H34A H 0.4603 0.1424 0.1354 0.069 Uiso 1 1 calc R . .
C35A C 0.48096(11) 0.3122(2) 0.19346(15) 0.0545(6) Uani 1 1 d . . .
H35A H 0.5132 0.2794 0.2346 0.065 Uiso 1 1 calc R . .
C36A C 0.46518(10) 0.4428(2) 0.19168(13) 0.0460(5) Uani 1 1 d . . .
H36A H 0.4869 0.4980 0.2320 0.055 Uiso 1 1 calc R . .
S1B S 0.12969(3) 0.66319(6) 0.23329(4) 0.05641(18) Uani 1 1 d . . .
C2B C 0.16138(11) 0.7436(2) 0.31832(14) 0.0488(5) Uani 1 1 d . C .
C3B C 0.14425(10) 0.8719(2) 0.30912(13) 0.0428(5) Uani 1 1 d . . .
C4B C 0.10560(10) 0.9046(2) 0.23305(13) 0.0445(5) Uani 1 1 d . . .
C5B C 0.09336(11) 0.8000(2) 0.18481(14) 0.0507(6) Uani 1 1 d . D .
C6B C 0.20003(13) 0.6671(3) 0.38762(15) 0.0601(7) Uani 1 1 d D . .
C7B C 0.2090(6) 0.5297(7) 0.3673(5) 0.121(4) Uani 0.555(11) 1 d PDU C 1
H721 H 0.2337 0.4831 0.4124 0.181 Uiso 0.555(11) 1 calc PR C 1
H722 H 0.2281 0.5308 0.3311 0.181 Uiso 0.555(11) 1 calc PR C 1
H723 H 0.1711 0.4862 0.3451 0.181 Uiso 0.555(11) 1 calc PR C 1
C8B C 0.1726(4) 0.6656(12) 0.4454(5) 0.110(3) Uani 0.555(11) 1 d PDU C 1
H821 H 0.1974 0.6161 0.4892 0.165 Uiso 0.555(11) 1 calc PR C 1
H822 H 0.1339 0.6249 0.4239 0.165 Uiso 0.555(11) 1 calc PR C 1
H823 H 0.1685 0.7546 0.4603 0.165 Uiso 0.555(11) 1 calc PR C 1
C9B C 0.2602(3) 0.7348(10) 0.4216(7) 0.132(4) Uani 0.555(11) 1 d PDU C 1
H921 H 0.2854 0.6868 0.4658 0.198 Uiso 0.555(11) 1 calc PR C 1
H922 H 0.2550 0.8236 0.4360 0.198 Uiso 0.555(11) 1 calc PR C 1
H923 H 0.2783 0.7370 0.3844 0.198 Uiso 0.555(11) 1 calc PR C 1
C7D C 0.2441(6) 0.5829(15) 0.3715(7) 0.111(4) Uani 0.445(11) 1 d PDU C 2
H731 H 0.2678 0.5356 0.4169 0.167 Uiso 0.445(11) 1 calc PR C 2
H732 H 0.2695 0.6377 0.3554 0.167 Uiso 0.445(11) 1 calc PR C 2
H733 H 0.2235 0.5210 0.3317 0.167 Uiso 0.445(11) 1 calc PR C 2
C8D C 0.1591(5) 0.5741(15) 0.4095(8) 0.120(5) Uani 0.445(11) 1 d PDU C 2
H831 H 0.1824 0.5234 0.4536 0.180 Uiso 0.445(11) 1 calc PR C 2
H832 H 0.1391 0.5153 0.3677 0.180 Uiso 0.445(11) 1 calc PR C 2
H833 H 0.1301 0.6252 0.4208 0.180 Uiso 0.445(11) 1 calc PR C 2
C9D C 0.2301(7) 0.7473(8) 0.4572(5) 0.110(4) Uani 0.445(11) 1 d PDU C 2
H931 H 0.2535 0.6905 0.4983 0.164 Uiso 0.445(11) 1 calc PR C 2
H932 H 0.2007 0.7921 0.4709 0.164 Uiso 0.445(11) 1 calc PR C 2
H933 H 0.2556 0.8112 0.4474 0.164 Uiso 0.445(11) 1 calc PR C 2
C10B C 0.05542(13) 0.7892(3) 0.10065(15) 0.0648(7) Uani 1 1 d D . .
C11B C 0.0408(5) 0.6437(5) 0.0758(4) 0.078(2) Uani 0.65(2) 1 d PDU D 1
H11G H 0.0168 0.6404 0.0221 0.117 Uiso 0.65(2) 1 calc PR D 1
H11H H 0.0194 0.6045 0.1040 0.117 Uiso 0.65(2) 1 calc PR D 1
H11I H 0.0772 0.5959 0.0857 0.117 Uiso 0.65(2) 1 calc PR D 1
C12B C 0.0862(5) 0.8517(13) 0.0539(6) 0.095(3) Uani 0.65(2) 1 d PDU D 1
H12G H 0.0615 0.8442 0.0007 0.142 Uiso 0.65(2) 1 calc PR D 1
H12H H 0.1235 0.8075 0.0637 0.142 Uiso 0.65(2) 1 calc PR D 1
H12I H 0.0935 0.9434 0.0674 0.142 Uiso 0.65(2) 1 calc PR D 1
C13B C -0.0052(3) 0.8554(10) 0.0826(6) 0.079(2) Uani 0.65(2) 1 d PDU D 1
H13G H -0.0285 0.8480 0.0289 0.119 Uiso 0.65(2) 1 calc PR D 1
H13H H 0.0006 0.9471 0.0967 0.119 Uiso 0.65(2) 1 calc PR D 1
H13I H -0.0256 0.8125 0.1109 0.119 Uiso 0.65(2) 1 calc PR D 1
C11D C 0.0717(12) 0.6617(14) 0.0717(8) 0.101(5) Uani 0.35(2) 1 d PDU D 2
H11J H 0.0480 0.6523 0.0182 0.152 Uiso 0.35(2) 1 calc PR D 2
H11K H 0.0642 0.5884 0.0991 0.152 Uiso 0.35(2) 1 calc PR D 2
H11L H 0.1131 0.6633 0.0793 0.152 Uiso 0.35(2) 1 calc PR D 2
C12D C 0.0752(8) 0.9014(15) 0.0596(10) 0.080(4) Uani 0.35(2) 1 d PDU D 2
H12J H 0.0520 0.8974 0.0057 0.120 Uiso 0.35(2) 1 calc PR D 2
H12K H 0.1166 0.8908 0.0685 0.120 Uiso 0.35(2) 1 calc PR D 2
H12L H 0.0692 0.9855 0.0792 0.120 Uiso 0.35(2) 1 calc PR D 2
C13D C -0.0084(6) 0.808(2) 0.0889(14) 0.098(6) Uani 0.35(2) 1 d PDU D 2
H13J H -0.0325 0.8022 0.0353 0.148 Uiso 0.35(2) 1 calc PR D 2
H13K H -0.0135 0.8934 0.1077 0.148 Uiso 0.35(2) 1 calc PR D 2
H13L H -0.0202 0.7405 0.1159 0.148 Uiso 0.35(2) 1 calc PR D 2
C21B C 0.16146(10) 0.9758(2) 0.36812(12) 0.0438(5) Uani 1 1 d . . .
F22B F 0.08185(6) 0.92731(17) 0.40402(9) 0.0690(4) Uani 1 1 d . . .
C22B C 0.12841(10) 1.0026(2) 0.41127(14) 0.0501(6) Uani 1 1 d . . .
F23B F 0.10892(8) 1.12392(19) 0.50388(10) 0.0851(5) Uani 1 1 d . . .
C23B C 0.14161(12) 1.1045(3) 0.46216(14) 0.0593(7) Uani 1 1 d . . .
F24B F 0.20087(10) 1.28586(17) 0.51830(10) 0.0952(6) Uani 1 1 d . . .
C24B C 0.18832(14) 1.1851(3) 0.47009(15) 0.0640(7) Uani 1 1 d . . .
F25B F 0.26938(9) 1.23756(18) 0.43812(10) 0.0893(6) Uani 1 1 d . . .
C25B C 0.22241(13) 1.1608(3) 0.42900(15) 0.0616(7) Uani 1 1 d . . .
F26B F 0.24304(7) 1.03743(16) 0.33951(10) 0.0735(5) Uani 1 1 d . . .
C26B C 0.20884(11) 1.0583(2) 0.37897(14) 0.0527(6) Uani 1 1 d . . .
C31B C 0.08336(10) 1.0414(2) 0.21424(13) 0.0442(5) Uani 1 1 d . . .
C32B C 0.03260(11) 1.0816(2) 0.22345(15) 0.0542(6) Uani 1 1 d . . .
H32B H 0.0112 1.0212 0.2400 0.065 Uiso 1 1 calc R . .
C33B C 0.01281(12) 1.2100(3) 0.20860(17) 0.0645(7) Uani 1 1 d . . .
H33B H -0.0221 1.2354 0.2144 0.077 Uiso 1 1 calc R . .
C34B C 0.04390(13) 1.2991(3) 0.18568(18) 0.0684(8) Uani 1 1 d . . .
H34B H 0.0306 1.3861 0.1758 0.082 Uiso 1 1 calc R . .
C35B C 0.09472(13) 1.2611(3) 0.1771(2) 0.0758(9) Uani 1 1 d . . .
H35B H 0.1162 1.3224 0.1613 0.091 Uiso 1 1 calc R . .
C36B C 0.11456(12) 1.1333(3) 0.19149(17) 0.0620(7) Uani 1 1 d . . .
H36B H 0.1496 1.1089 0.1857 0.074 Uiso 1 1 calc R . .

loop_
_atom_site_aniso_label
_atom_site_aniso_U_11
_atom_site_aniso_U_22
_atom_site_aniso_U_33
_atom_site_aniso_U_23
_atom_site_aniso_U_13
_atom_site_aniso_U_12
S1A 0.0539(3) 0.0309(3) 0.0468(3) 0.0030(2) 0.0206(3) 0.0010(2)
C2A 0.0417(11) 0.0375(11) 0.0397(11) -0.0010(9) 0.0130(9) 0.0011(9)
C3A 0.0379(10) 0.0367(11) 0.0364(11) 0.0006(8) 0.0124(9) -0.0022(8)
C4A 0.0392(11) 0.0334(10) 0.0362(10) -0.0010(8) 0.0123(9) -0.0034(8)
C5A 0.0453(11) 0.0324(10) 0.0404(11) 0.0004(9) 0.0162(9) -0.0024(9)
C6A 0.0493(13) 0.0449(13) 0.0531(13) -0.0024(10) 0.0205(11) 0.0087(10)
C7A 0.082(9) 0.058(8) 0.065(7) 0.007(6) 0.027(6) 0.028(6)
C8A 0.080(9) 0.075(8) 0.109(11) -0.020(8) 0.053(8) 0.003(7)
C9A 0.075(8) 0.090(10) 0.075(9) -0.025(7) 0.019(6) 0.011(7)
C7C 0.126(6) 0.059(3) 0.135(6) 0.010(4) 0.081(5) 0.031(3)
C8C 0.047(2) 0.091(3) 0.083(4) -0.021(3) 0.027(2) 0.008(2)
C9C 0.072(3) 0.098(5) 0.059(3) -0.026(3) 0.021(2) 0.018(3)
C10A 0.0613(14) 0.0405(12) 0.0514(13) 0.0016(10) 0.0307(12) -0.0042(10)
C11A 0.117(6) 0.074(6) 0.121(6) 0.020(4) 0.097(5) -0.003(4)
C12A 0.088(6) 0.103(5) 0.053(3) -0.018(3) 0.044(3) -0.015(4)
C13A 0.065(3) 0.070(4) 0.074(4) 0.018(3) 0.046(3) 0.017(3)
C11C 0.065(7) 0.020(6) 0.071(7) 0.007(4) 0.035(6) 0.003(4)
C12C 0.065(8) 0.079(8) 0.093(9) -0.027(6) 0.047(6) -0.017(6)
C13C 0.074(8) 0.118(11) 0.095(10) -0.005(7) 0.058(7) -0.002(7)
C21A 0.0419(11) 0.0367(11) 0.0455(12) -0.0016(9) 0.0209(9) -0.0024(9)
F22A 0.0640(9) 0.1039(13) 0.0519(9) -0.0031(9) 0.0111(7) -0.0299(9)
C22A 0.0534(13) 0.0571(14) 0.0485(13) -0.0075(11) 0.0227(11) -0.0123(11)
F23A 0.0980(14) 0.1252(17) 0.0970(14) -0.0359(12) 0.0503(11) -0.0739(13)
C23A 0.0651(16) 0.0648(17) 0.0732(18) -0.0211(14) 0.0403(14) -0.0316(14)
F24A 0.1467(18) 0.0678(11) 0.1179(16) 0.0020(11) 0.0923(15) -0.0358(12)
C24A 0.089(2) 0.0451(14) 0.081(2) -0.0033(13) 0.0603(17) -0.0149(13)
F25A 0.0998(13) 0.0919(13) 0.0687(11) 0.0350(10) 0.0371(10) 0.0079(10)
C25A 0.0712(16) 0.0532(14) 0.0563(15) 0.0131(12) 0.0360(13) 0.0066(13)
F26A 0.0551(8) 0.0793(10) 0.0526(8) 0.0104(7) 0.0094(7) -0.0097(7)
C26A 0.0447(12) 0.0461(13) 0.0505(13) 0.0032(10) 0.0198(10) -0.0005(10)
C31A 0.0424(11) 0.0318(10) 0.0455(12) 0.0007(9) 0.0206(9) -0.0038(9)
C32A 0.0496(13) 0.0393(12) 0.0577(14) -0.0064(11) 0.0101(11) -0.0008(10)
C33A 0.0641(16) 0.0381(13) 0.0758(18) -0.0164(12) 0.0137(14) -0.0067(12)
C34A 0.0593(15) 0.0326(12) 0.0803(18) -0.0008(12) 0.0250(14) 0.0023(11)
C35A 0.0575(14) 0.0416(13) 0.0613(15) 0.0064(11) 0.0189(12) 0.0064(11)
C36A 0.0509(13) 0.0380(11) 0.0459(12) -0.0014(10) 0.0147(10) -0.0007(10)
S1B 0.0775(4) 0.0401(3) 0.0564(4) 0.0005(3) 0.0308(3) 0.0068(3)
C2B 0.0554(13) 0.0432(12) 0.0529(14) 0.0049(10) 0.0263(11) 0.0073(10)
C3B 0.0458(12) 0.0391(11) 0.0466(12) 0.0032(9) 0.0210(10) 0.0024(9)
C4B 0.0483(12) 0.0398(12) 0.0489(13) 0.0038(10) 0.0225(10) 0.0011(9)
C5B 0.0596(14) 0.0476(13) 0.0480(13) 0.0038(11) 0.0239(11) 0.0028(11)
C6B 0.0745(17) 0.0506(14) 0.0574(15) 0.0131(12) 0.0277(13) 0.0183(13)
C7B 0.163(8) 0.069(4) 0.099(5) 0.015(4) 0.016(5) 0.060(5)
C8B 0.129(6) 0.135(7) 0.077(5) 0.053(5) 0.053(4) 0.049(6)
C9B 0.084(5) 0.131(6) 0.135(7) 0.073(6) -0.009(4) 0.009(4)
C7D 0.104(7) 0.134(8) 0.096(6) 0.006(6) 0.038(5) 0.062(6)
C8D 0.119(7) 0.127(8) 0.106(7) 0.065(6) 0.035(5) -0.010(6)
C9D 0.144(8) 0.071(5) 0.067(5) 0.010(4) -0.013(5) 0.033(5)
C10B 0.0811(19) 0.0614(16) 0.0490(14) -0.0024(12) 0.0216(14) -0.0013(14)
C11B 0.084(5) 0.066(3) 0.068(3) -0.022(2) 0.010(3) 0.002(3)
C12B 0.104(5) 0.129(7) 0.055(3) -0.001(4) 0.034(3) -0.021(5)
C13B 0.070(4) 0.072(5) 0.069(4) -0.013(4) -0.005(3) 0.006(3)
C11D 0.137(10) 0.093(7) 0.062(6) -0.019(5) 0.025(7) -0.004(7)
C12D 0.101(8) 0.093(7) 0.044(5) 0.008(5) 0.025(5) 0.008(6)
C13D 0.093(8) 0.101(10) 0.091(8) -0.012(8) 0.024(6) -0.030(7)
C21B 0.0448(12) 0.0400(12) 0.0449(12) 0.0041(9) 0.0152(10) 0.0053(9)
F22B 0.0529(8) 0.0891(11) 0.0719(10) -0.0159(9) 0.0316(7) -0.0120(8)
C22B 0.0443(12) 0.0535(14) 0.0499(13) 0.0001(11) 0.0151(10) 0.0054(11)
F23B 0.0908(12) 0.1018(14) 0.0681(10) -0.0199(10) 0.0363(9) 0.0188(10)
C23B 0.0666(16) 0.0631(16) 0.0446(13) -0.0010(12) 0.0170(12) 0.0189(13)
F24B 0.1487(18) 0.0582(10) 0.0621(10) -0.0165(8) 0.0213(11) -0.0109(11)
C24B 0.088(2) 0.0436(14) 0.0461(14) -0.0012(11) 0.0090(14) 0.0045(14)
F25B 0.0963(13) 0.0737(11) 0.0801(12) 0.0070(9) 0.0135(10) -0.0377(10)
C25B 0.0691(17) 0.0475(14) 0.0549(15) 0.0084(12) 0.0086(13) -0.0126(12)
F26B 0.0716(10) 0.0729(10) 0.0901(12) 0.0036(9) 0.0466(9) -0.0123(8)
C26B 0.0557(14) 0.0485(13) 0.0545(14) 0.0087(11) 0.0215(11) 0.0014(11)
C31B 0.0457(12) 0.0431(12) 0.0446(12) 0.0066(10) 0.0183(10) 0.0040(10)
C32B 0.0527(14) 0.0503(14) 0.0662(16) 0.0121(12) 0.0301(12) 0.0041(11)
C33B 0.0593(15) 0.0584(16) 0.087(2) 0.0151(14) 0.0397(15) 0.0164(13)
C34B 0.0666(17) 0.0503(15) 0.095(2) 0.0201(15) 0.0381(16) 0.0159(13)
C35B 0.0663(17) 0.0540(16) 0.122(3) 0.0329(17) 0.0518(18) 0.0093(13)
C36B 0.0523(14) 0.0532(15) 0.091(2) 0.0234(14) 0.0395(14) 0.0123(12)

loop_
_atom_type_symbol
_atom_type_description
_atom_type_scat_dispersion_real
_atom_type_scat_dispersion_imag
_atom_type_scat_source
C C 0.0033 0.0016 'International Tables Vol C Tables 4.2.6.8 and 6.1.1.4'
H H 0.0000 0.0000 'International Tables Vol C Tables 4.2.6.8 and 6.1.1.4'
F F 0.0171 0.0103 'International Tables Vol C Tables 4.2.6.8 and 6.1.1.4'
S S 0.1246 0.1234 'International Tables Vol C Tables 4.2.6.8 and 6.1.1.4'

loop_
_geom_angle_atom_site_label_1
_geom_angle_atom_site_label_2
_geom_angle_atom_site_label_3
_geom_angle
_geom_angle_site_symmetry_1
_geom_angle_site_symmetry_3
C2A S1A C5A 94.45(10) . .
C3A C2A C6A 131.3(2) . .
C3A C2A S1A 109.02(16) . .
C6A C2A S1A 119.55(16) . .
C2A C3A C4A 114.15(19) . .
C2A C3A C21A 127.0(2) . .
C4A C3A C21A 118.82(18) . .
C5A C4A C3A 112.73(18) . .
C5A C4A C31A 126.51(19) . .
C3A C4A C31A 120.75(18) . .
C4A C5A C10A 130.31(19) . .
C4A C5A S1A 109.64(16) . .
C10A C5A S1A 120.05(15) . .
C7C C6A C8A 123.6(10) . .
C7C C6A C9A 85.2(9) . .
C8A C6A C9A 108.3(9) . .
C7C C6A C9C 109.1(4) . .
C8A C6A C9C 86.3(11) . .
C9A C6A C9C 26.0(9) . .
C7C C6A C2A 110.9(4) . .
C8A C6A C2A 114.7(9) . .
C9A C6A C2A 109.4(9) . .
C9C C6A C2A 108.3(3) . .
C7C C6A C8C 109.3(4) . .
C8A C6A C8C 23.0(10) . .
C9A C6A C8C 128.3(10) . .
C9C C6A C8C 108.7(4) . .
C2A C6A C8C 110.5(3) . .
C7C C6A C7A 22.6(8) . .
C8A C6A C7A 107.5(9) . .
C9A C6A C7A 106.1(9) . .
C9C C6A C7A 127.5(8) . .
C2A C6A C7A 110.6(9) . .
C8C C6A C7A 89.2(9) . .
C6A C7A H701 109.5 . .
C6A C7A H702 109.5 . .
H701 C7A H702 109.5 . .
C6A C7A H703 109.5 . .
H701 C7A H703 109.5 . .
H702 C7A H703 109.5 . .
C6A C8A H801 109.5 . .
C6A C8A H802 109.5 . .
H801 C8A H802 109.5 . .
C6A C8A H803 109.5 . .
H801 C8A H803 109.5 . .
H802 C8A H803 109.5 . .
C6A C9A H901 109.5 . .
C6A C9A H902 109.5 . .
H901 C9A H902 109.5 . .
C6A C9A H903 109.5 . .
H901 C9A H903 109.5 . .
H902 C9A H903 109.5 . .
C6A C7C H711 109.5 . .
C6A C7C H712 109.5 . .
H711 C7C H712 109.5 . .
C6A C7C H713 109.5 . .
H711 C7C H713 109.5 . .
H712 C7C H713 109.5 . .
C6A C8C H811 109.5 . .
C6A C8C H812 109.5 . .
H811 C8C H812 109.5 . .
C6A C8C H813 109.5 . .
H811 C8C H813 109.5 . .
H812 C8C H813 109.5 . .
C6A C9C H911 109.5 . .
C6A C9C H912 109.5 . .
H911 C9C H912 109.5 . .
C6A C9C H913 109.5 . .
H911 C9C H913 109.5 . .
H912 C9C H913 109.5 . .
C12C C10A C11A 115.5(12) . .
C12C C10A C5A 116.1(9) . .
C11A C10A C5A 107.8(6) . .
C12C C10A C13A 93.4(10) . .
C11A C10A C13A 111.0(6) . .
C5A C10A C13A 112.5(5) . .
C12C C10A C12A 17.1(10) . .
C11A C10A C12A 107.3(6) . .
C5A C10A C12A 107.5(5) . .
C13A C10A C12A 110.5(5) . .
C12C C10A C11C 110.5(11) . .
C11A C10A C11C 7.9(14) . .
C5A C10A C11C 115.7(10) . .
C13A C10A C11C 106.1(10) . .
C12A C10A C11C 104.3(9) . .
C12C C10A C13C 109.0(11) . .
C11A C10A C13C 102.7(13) . .
C5A C10A C13C 104.3(11) . .
C13A C10A C13C 15.6(12) . .
C12A C10A C13C 126.1(11) . .
C11C C10A C13C 99.4(13) . .
C10A C11A H11A 109.5 . .
C10A C11A H11B 109.5 . .
H11A C11A H11B 109.5 . .
C10A C11A H11C 109.5 . .
H11A C11A H11C 109.5 . .
H11B C11A H11C 109.5 . .
C10A C12A H12A 109.5 . .
C10A C12A H12B 109.5 . .
H12A C12A H12B 109.5 . .
C10A C12A H12C 109.5 . .
H12A C12A H12C 109.5 . .
H12B C12A H12C 109.5 . .
C10A C13A H13A 109.5 . .
C10A C13A H13B 109.5 . .
H13A C13A H13B 109.5 . .
C10A C13A H13C 109.5 . .
H13A C13A H13C 109.5 . .
H13B C13A H13C 109.5 . .
C10A C11C H11D 109.5 . .
C10A C11C H11E 109.5 . .
H11D C11C H11E 109.5 . .
C10A C11C H11F 109.5 . .
H11D C11C H11F 109.5 . .
H11E C11C H11F 109.5 . .
C10A C12C H12D 109.5 . .
C10A C12C H12E 109.5 . .
H12D C12C H12E 109.5 . .
C10A C12C H12F 109.5 . .
H12D C12C H12F 109.5 . .
H12E C12C H12F 109.5 . .
C10A C13C H13D 109.5 . .
C10A C13C H13E 109.5 . .
H13D C13C H13E 109.5 . .
C10A C13C H13F 109.5 . .
H13D C13C H13F 109.5 . .
H13E C13C H13F 109.5 . .
C26A C21A C22A 115.8(2) . .
C26A C21A C3A 123.08(19) . .
C22A C21A C3A 120.8(2) . .
F22A C22A C23A 118.4(2) . .
F22A C22A C21A 119.2(2) . .
C23A C22A C21A 122.3(2) . .
F23A C23A C24A 119.8(2) . .
F23A C23A C22A 120.3(3) . .
C24A C23A C22A 119.9(2) . .
F24A C24A C23A 119.5(3) . .
F24A C24A C25A 120.5(3) . .
C23A C24A C25A 120.0(2) . .
F25A C25A C24A 120.0(2) . .
F25A C25A C26A 120.6(2) . .
C24A C25A C26A 119.3(2) . .
F26A C26A C21A 119.5(2) . .
F26A C26A C25A 117.8(2) . .
C21A C26A C25A 122.7(2) . .
C36A C31A C32A 118.4(2) . .
C36A C31A C4A 120.47(19) . .
C32A C31A C4A 121.2(2) . .
C31A C32A C33A 120.3(2) . .
C31A C32A H32A 119.8 . .
C33A C32A H32A 119.8 . .
C34A C33A C32A 120.4(2) . .
C34A C33A H33A 119.8 . .
C32A C33A H33A 119.8 . .
C33A C34A C35A 119.9(2) . .
C33A C34A H34A 120.0 . .
C35A C34A H34A 120.0 . .
C34A C35A C36A 119.8(2) . .
C34A C35A H35A 120.1 . .
C36A C35A H35A 120.1 . .
C31A C36A C35A 121.2(2) . .
C31A C36A H36A 119.4 . .
C35A C36A H36A 119.4 . .
C2B S1B C5B 94.43(11) . .
C3B C2B C6B 131.6(2) . .
C3B C2B S1B 109.22(18) . .
C6B C2B S1B 119.14(18) . .
C2B C3B C4B 113.8(2) . .
C2B C3B C21B 126.9(2) . .
C4B C3B C21B 119.22(19) . .
C5B C4B C3B 113.0(2) . .
C5B C4B C31B 127.0(2) . .
C3B C4B C31B 120.0(2) . .
C4B C5B C10B 131.1(2) . .
C4B C5B S1B 109.49(18) . .
C10B C5B S1B 119.43(18) . .
C7B C6B C8B 109.5(5) . .
C7B C6B C9D 132.4(5) . .
C8B C6B C9D 63.7(6) . .
C7B C6B C7D 38.8(5) . .
C8B C6B C7D 134.9(6) . .
C9D C6B C7D 110.3(7) . .
C7B C6B C2B 111.1(4) . .
C8B C6B C2B 110.1(3) . .
C9D C6B C2B 115.3(4) . .
C7D C6B C2B 111.9(5) . .
C7B C6B C9B 108.7(5) . .
C8B C6B C9B 108.8(6) . .
C9D C6B C9B 46.1(5) . .
C7D C6B C9B 72.2(6) . .
C2B C6B C9B 108.6(3) . .
C7B C6B C8D 70.7(6) . .
C8B C6B C8D 43.6(5) . .
C9D C6B C8D 104.3(7) . .
C7D C6B C8D 107.1(7) . .
C2B C6B C8D 107.3(4) . .
C9B C6B C8D 141.2(5) . .
C6B C7B H721 109.5 . .
C6B C7B H722 109.5 . .
H721 C7B H722 109.5 . .
C6B C7B H723 109.5 . .
H721 C7B H723 109.5 . .
H722 C7B H723 109.5 . .
C6B C8B H821 109.5 . .
C6B C8B H822 109.5 . .
H821 C8B H822 109.5 . .
C6B C8B H823 109.5 . .
H821 C8B H823 109.5 . .
H822 C8B H823 109.5 . .
C6B C9B H921 109.5 . .
C6B C9B H922 109.5 . .
H921 C9B H922 109.5 . .
C6B C9B H923 109.5 . .
H921 C9B H923 109.5 . .
H922 C9B H923 109.5 . .
C6B C7D H731 109.5 . .
C6B C7D H732 109.5 . .
H731 C7D H732 109.5 . .
C6B C7D H733 109.5 . .
H731 C7D H733 109.5 . .
H732 C7D H733 109.5 . .
C6B C8D H831 109.5 . .
C6B C8D H832 109.5 . .
H831 C8D H832 109.5 . .
C6B C8D H833 109.5 . .
H831 C8D H833 109.5 . .
H832 C8D H833 109.5 . .
C6B C9D H931 109.5 . .
C6B C9D H932 109.5 . .
H931 C9D H932 109.5 . .
C6B C9D H933 109.5 . .
H931 C9D H933 109.5 . .
H932 C9D H933 109.5 . .
C13D C10B C12B 125.5(10) . .
C13D C10B C11D 117.0(10) . .
C12B C10B C11D 83.6(7) . .
C13D C10B C5B 109.3(10) . .
C12B C10B C5B 110.6(4) . .
C11D C10B C5B 107.8(6) . .
C13D C10B C13B 19.3(8) . .
C12B C10B C13B 109.6(5) . .
C11D C10B C13B 130.7(9) . .
C5B C10B C13B 110.6(4) . .
C13D C10B C11B 88.3(8) . .
C12B C10B C11B 109.2(5) . .
C11D C10B C11B 30.4(8) . .
C5B C10B C11B 111.6(3) . .
C13B C10B C11B 105.0(4) . .
C13D C10B C12D 109.4(9) . .
C12B C10B C12D 22.6(6) . .
C11D C10B C12D 105.6(8) . .
C5B C10B C12D 107.1(7) . .
C13B C10B C12D 91.2(7) . .
C11B C10B C12D 128.5(7) . .
C10B C11B H11G 109.5 . .
C10B C11B H11H 109.5 . .
H11G C11B H11H 109.5 . .
C10B C11B H11I 109.5 . .
H11G C11B H11I 109.5 . .
H11H C11B H11I 109.5 . .
C10B C12B H12G 109.5 . .
C10B C12B H12H 109.5 . .
H12G C12B H12H 109.5 . .
C10B C12B H12I 109.5 . .
H12G C12B H12I 109.5 . .
H12H C12B H12I 109.5 . .
C10B C13B H13G 109.5 . .
C10B C13B H13H 109.5 . .
H13G C13B H13H 109.5 . .
C10B C13B H13I 109.5 . .
H13G C13B H13I 109.5 . .
H13H C13B H13I 109.5 . .
C10B C11D H11J 109.5 . .
C10B C11D H11K 109.5 . .
H11J C11D H11K 109.5 . .
C10B C11D H11L 109.5 . .
H11J C11D H11L 109.5 . .
H11K C11D H11L 109.5 . .
C10B C12D H12J 109.5 . .
C10B C12D H12K 109.5 . .
H12J C12D H12K 109.5 . .
C10B C12D H12L 109.5 . .
H12J C12D H12L 109.5 . .
H12K C12D H12L 109.5 . .
C10B C13D H13J 109.5 . .
C10B C13D H13K 109.5 . .
H13J C13D H13K 109.5 . .
C10B C13D H13L 109.5 . .
H13J C13D H13L 109.5 . .
H13K C13D H13L 109.5 . .
C22B C21B C26B 115.9(2) . .
C22B C21B C3B 122.1(2) . .
C26B C21B C3B 121.9(2) . .
F22B C22B C23B 118.0(2) . .
F22B C22B C21B 119.5(2) . .
C23B C22B C21B 122.5(2) . .
F23B C23B C24B 120.5(2) . .
F23B C23B C22B 119.9(3) . .
C24B C23B C22B 119.6(3) . .
F24B C24B C25B 120.3(3) . .
F24B C24B C23B 120.2(3) . .
C25B C24B C23B 119.6(2) . .
F25B C25B C24B 119.8(3) . .
F25B C25B C26B 120.2(3) . .
C24B C25B C26B 120.0(2) . .
F26B C26B C25B 118.4(2) . .
F26B C26B C21B 119.1(2) . .
C25B C26B C21B 122.5(2) . .
C36B C31B C32B 118.1(2) . .
C36B C31B C4B 121.1(2) . .
C32B C31B C4B 120.7(2) . .
C31B C32B C33B 121.0(2) . .
C31B C32B H32B 119.5 . .
C33B C32B H32B 119.5 . .
C34B C33B C32B 120.1(2) . .
C34B C33B H33B 119.9 . .
C32B C33B H33B 119.9 . .
C33B C34B C35B 119.5(2) . .
C33B C34B H34B 120.2 . .
C35B C34B H34B 120.2 . .
C34B C35B C36B 120.6(3) . .
C34B C35B H35B 119.7 . .
C36B C35B H35B 119.7 . .
C31B C36B C35B 120.6(2) . .
C31B C36B H36B 119.7 . .
C35B C36B H36B 119.7 . .

loop_
_geom_bond_atom_site_label_1
_geom_bond_atom_site_label_2
_geom_bond_distance
_geom_bond_site_symmetry_2
S1A C2A 1.722(2) .
S1A C5A 1.725(2) .
C2A C3A 1.369(3) .
C2A C6A 1.528(3) .
C3A C4A 1.440(3) .
C3A C21A 1.486(3) .
C4A C5A 1.371(3) .
C4A C31A 1.494(3) .
C5A C10A 1.524(3) .
C6A C7C 1.518(6) .
C6A C8A 1.522(12) .
C6A C9A 1.524(12) .
C6A C9C 1.527(5) .
C6A C8C 1.532(5) .
C6A C7A 1.550(12) .
C7A H701 0.9700 .
C7A H702 0.9700 .
C7A H703 0.9700 .
C8A H801 0.9700 .
C8A H802 0.9700 .
C8A H803 0.9700 .
C9A H901 0.9700 .
C9A H902 0.9700 .
C9A H903 0.9700 .
C7C H711 0.9700 .
C7C H712 0.9700 .
C7C H713 0.9700 .
C8C H811 0.9700 .
C8C H812 0.9700 .
C8C H813 0.9700 .
C9C H911 0.9700 .
C9C H912 0.9700 .
C9C H913 0.9700 .
C10A C12C 1.511(12) .
C10A C11A 1.519(8) .
C10A C13A 1.526(6) .
C10A C12A 1.540(6) .
C10A C11C 1.544(11) .
C10A C13C 1.553(13) .
C11A H11A 0.9700 .
C11A H11B 0.9700 .
C11A H11C 0.9700 .
C12A H12A 0.9700 .
C12A H12B 0.9700 .
C12A H12C 0.9700 .
C13A H13A 0.9700 .
C13A H13B 0.9700 .
C13A H13C 0.9700 .
C11C H11D 0.9700 .
C11C H11E 0.9700 .
C11C H11F 0.9700 .
C12C H12D 0.9700 .
C12C H12E 0.9700 .
C12C H12F 0.9700 .
C13C H13D 0.9700 .
C13C H13E 0.9700 .
C13C H13F 0.9700 .
C21A C26A 1.377(3) .
C21A C22A 1.387(3) .
F22A C22A 1.337(3) .
C22A C23A 1.371(4) .
F23A C23A 1.336(3) .
C23A C24A 1.360(4) .
F24A C24A 1.336(3) .
C24A C25A 1.368(4) .
F25A C25A 1.340(3) .
C25A C26A 1.378(3) .
F26A C26A 1.345(3) .
C31A C36A 1.385(3) .
C31A C32A 1.385(3) .
C32A C33A 1.392(3) .
C32A H32A 0.9400 .
C33A C34A 1.369(4) .
C33A H33A 0.9400 .
C34A C35A 1.375(4) .
C34A H34A 0.9400 .
C35A C36A 1.386(3) .
C35A H35A 0.9400 .
C36A H36A 0.9400 .
S1B C2B 1.721(3) .
S1B C5B 1.725(2) .
C2B C3B 1.367(3) .
C2B C6B 1.520(3) .
C3B C4B 1.442(3) .
C3B C21B 1.488(3) .
C4B C5B 1.368(3) .
C4B C31B 1.494(3) .
C5B C10B 1.526(4) .
C6B C7B 1.494(7) .
C6B C8B 1.495(7) .
C6B C9D 1.496(8) .
C6B C7D 1.502(8) .
C6B C9B 1.532(7) .
C6B C8D 1.550(8) .
C7B H721 0.9700 .
C7B H722 0.9700 .
C7B H723 0.9700 .
C8B H821 0.9700 .
C8B H822 0.9700 .
C8B H823 0.9700 .
C9B H921 0.9700 .
C9B H922 0.9700 .
C9B H923 0.9700 .
C7D H731 0.9700 .
C7D H732 0.9700 .
C7D H733 0.9700 .
C8D H831 0.9700 .
C8D H832 0.9700 .
C8D H833 0.9700 .
C9D H931 0.9700 .
C9D H932 0.9700 .
C9D H933 0.9700 .
C10B C13D 1.505(12) .
C10B C12B 1.513(7) .
C10B C11D 1.526(10) .
C10B C13B 1.546(7) .
C10B C11B 1.559(6) .
C10B C12D 1.566(11) .
C11B H11G 0.9700 .
C11B H11H 0.9700 .
C11B H11I 0.9700 .
C12B H12G 0.9700 .
C12B H12H 0.9700 .
C12B H12I 0.9700 .
C13B H13G 0.9700 .
C13B H13H 0.9700 .
C13B H13I 0.9700 .
C11D H11J 0.9700 .
C11D H11K 0.9700 .
C11D H11L 0.9700 .
C12D H12J 0.9700 .
C12D H12K 0.9700 .
C12D H12L 0.9700 .
C13D H13J 0.9700 .
C13D H13K 0.9700 .
C13D H13L 0.9700 .
C21B C22B 1.385(3) .
C21B C26B 1.385(3) .
F22B C22B 1.338(3) .
C22B C23B 1.377(4) .
F23B C23B 1.342(3) .
C23B C24B 1.370(4) .
F24B C24B 1.337(3) .
C24B C25B 1.369(4) .
F25B C25B 1.348(3) .
C25B C26B 1.371(4) .
F26B C26B 1.340(3) .
C31B C36B 1.381(3) .
C31B C32B 1.383(3) .
C32B C33B 1.389(4) .
C32B H32B 0.9400 .
C33B C34B 1.361(4) .
C33B H33B 0.9400 .
C34B C35B 1.372(4) .
C34B H34B 0.9400 .
C35B C36B 1.383(4) .
C35B H35B 0.9400 .
C36B H36B 0.9400 .

loop_
_geom_torsion_atom_site_label_1
_geom_torsion_atom_site_label_2
_geom_torsion_atom_site_label_3
_geom_torsion_atom_site_label_4
_geom_torsion
_geom_torsion_site_symmetry_1
_geom_torsion_site_symmetry_2
_geom_torsion_site_symmetry_3
_geom_torsion_site_symmetry_4
C5A S1A C2A C3A -0.22(17) . . . .
C5A S1A C2A C6A 176.89(17) . . . .
C6A C2A C3A C4A -176.5(2) . . . .
S1A C2A C3A C4A 0.2(2) . . . .
C6A C2A C3A C21A 4.7(4) . . . .
S1A C2A C3A C21A -178.69(17) . . . .
C2A C3A C4A C5A 0.0(3) . . . .
C21A C3A C4A C5A 178.94(18) . . . .
C2A C3A C4A C31A 178.63(19) . . . .
C21A C3A C4A C31A -2.4(3) . . . .
C3A C4A C5A C10A -179.9(2) . . . .
C31A C4A C5A C10A 1.5(4) . . . .
C3A C4A C5A S1A -0.1(2) . . . .
C31A C4A C5A S1A -178.71(17) . . . .
C2A S1A C5A C4A 0.21(17) . . . .
C2A S1A C5A C10A 179.99(18) . . . .
C3A C2A C6A C7C -169.6(6) . . . .
S1A C2A C6A C7C 14.0(6) . . . .
C3A C2A C6A C8A -23.7(14) . . . .
S1A C2A C6A C8A 159.9(14) . . . .
C3A C2A C6A C9A 98.1(13) . . . .
S1A C2A C6A C9A -78.2(13) . . . .
C3A C2A C6A C9C 70.7(6) . . . .
S1A C2A C6A C9C -105.7(5) . . . .
C3A C2A C6A C8C -48.3(5) . . . .
S1A C2A C6A C8C 135.4(4) . . . .
C3A C2A C6A C7A -145.5(11) . . . .
S1A C2A C6A C7A 38.2(11) . . . .
C4A C5A C10A C12C 52.9(14) . . . .
S1A C5A C10A C12C -126.9(14) . . . .
C4A C5A C10A C11A -175.8(5) . . . .
S1A C5A C10A C11A 4.5(5) . . . .
C4A C5A C10A C13A -53.0(6) . . . .
S1A C5A C10A C13A 127.2(5) . . . .
C4A C5A C10A C12A 68.8(6) . . . .
S1A C5A C10A C12A -110.9(6) . . . .
C4A C5A C10A C11C -175.1(7) . . . .
S1A C5A C10A C11C 5.1(8) . . . .
C4A C5A C10A C13C -67.1(13) . . . .
S1A C5A C10A C13C 113.2(13) . . . .
C2A C3A C21A C26A -92.4(3) . . . .
C4A C3A C21A C26A 88.8(3) . . . .
C2A C3A C21A C22A 93.8(3) . . . .
C4A C3A C21A C22A -85.0(3) . . . .
C26A C21A C22A F22A -179.2(2) . . . .
C3A C21A C22A F22A -4.9(3) . . . .
C26A C21A C22A C23A 0.6(4) . . . .
C3A C21A C22A C23A 174.8(2) . . . .
F22A C22A C23A F23A -0.4(4) . . . .
C21A C22A C23A F23A 179.9(2) . . . .
F22A C22A C23A C24A 179.3(3) . . . .
C21A C22A C23A C24A -0.5(4) . . . .
F23A C23A C24A F24A -0.3(4) . . . .
C22A C23A C24A F24A -179.9(2) . . . .
F23A C23A C24A C25A -179.6(3) . . . .
C22A C23A C24A C25A 0.7(4) . . . .
F24A C24A C25A F25A -1.0(4) . . . .
C23A C24A C25A F25A 178.3(3) . . . .
F24A C24A C25A C26A 179.5(2) . . . .
C23A C24A C25A C26A -1.1(4) . . . .
C22A C21A C26A F26A 178.8(2) . . . .
C3A C21A C26A F26A 4.7(3) . . . .
C22A C21A C26A C25A -1.0(3) . . . .
C3A C21A C26A C25A -175.1(2) . . . .
F25A C25A C26A F26A 2.0(4) . . . .
C24A C25A C26A F26A -178.5(2) . . . .
F25A C25A C26A C21A -178.1(2) . . . .
C24A C25A C26A C21A 1.3(4) . . . .
C5A C4A C31A C36A 92.7(3) . . . .
C3A C4A C31A C36A -85.8(3) . . . .
C5A C4A C31A C32A -88.7(3) . . . .
C3A C4A C31A C32A 92.9(3) . . . .
C36A C31A C32A C33A -1.5(4) . . . .
C4A C31A C32A C33A 179.9(2) . . . .
C31A C32A C33A C34A 0.3(4) . . . .
C32A C33A C34A C35A 1.0(4) . . . .
C33A C34A C35A C36A -1.1(4) . . . .
C32A C31A C36A C35A 1.4(3) . . . .
C4A C31A C36A C35A -179.9(2) . . . .
C34A C35A C36A C31A -0.1(4) . . . .
C5B S1B C2B C3B 0.01(19) . . . .
C5B S1B C2B C6B 178.6(2) . . . .
C6B C2B C3B C4B -178.6(2) . . . .
S1B C2B C3B C4B -0.2(3) . . . .
C6B C2B C3B C21B 1.7(4) . . . .
S1B C2B C3B C21B -179.97(18) . . . .
C2B C3B C4B C5B 0.3(3) . . . .
C21B C3B C4B C5B -179.9(2) . . . .
C2B C3B C4B C31B -179.8(2) . . . .
C21B C3B C4B C31B 0.0(3) . . . .
C3B C4B C5B C10B -179.8(2) . . . .
C31B C4B C5B C10B 0.4(4) . . . .
C3B C4B C5B S1B -0.3(3) . . . .
C31B C4B C5B S1B 179.81(19) . . . .
C2B S1B C5B C4B 0.2(2) . . . .
C2B S1B C5B C10B 179.7(2) . . . .
C3B C2B C6B C7B -176.1(7) . . . .
S1B C2B C6B C7B 5.7(7) . . . .
C3B C2B C6B C8B 62.4(7) . . . .
S1B C2B C6B C8B -115.8(6) . . . .
C3B C2B C6B C9D -7.1(9) . . . .
S1B C2B C6B C9D 174.6(8) . . . .
C3B C2B C6B C7D -134.3(8) . . . .
S1B C2B C6B C7D 47.5(8) . . . .
C3B C2B C6B C9B -56.5(7) . . . .
S1B C2B C6B C9B 125.2(6) . . . .
C3B C2B C6B C8D 108.5(8) . . . .
S1B C2B C6B C8D -69.7(8) . . . .
C4B C5B C10B C13D -68.0(10) . . . .
S1B C5B C10B C13D 112.6(9) . . . .
C4B C5B C10B C12B 74.1(7) . . . .
S1B C5B C10B C12B -105.3(6) . . . .
C4B C5B C10B C11D 163.8(12) . . . .
S1B C5B C10B C11D -15.6(12) . . . .
C4B C5B C10B C13B -47.5(6) . . . .
S1B C5B C10B C13B 133.1(5) . . . .
C4B C5B C10B C11B -164.1(5) . . . .
S1B C5B C10B C11B 16.5(6) . . . .
C4B C5B C10B C12D 50.5(8) . . . .
S1B C5B C10B C12D -128.9(8) . . . .
C2B C3B C21B C22B -91.2(3) . . . .
C4B C3B C21B C22B 89.0(3) . . . .
C2B C3B C21B C26B 94.1(3) . . . .
C4B C3B C21B C26B -85.7(3) . . . .
C26B C21B C22B F22B 180.0(2) . . . .
C3B C21B C22B F22B 4.9(3) . . . .
C26B C21B C22B C23B -0.2(3) . . . .
C3B C21B C22B C23B -175.2(2) . . . .
F22B C22B C23B F23B 1.5(4) . . . .
C21B C22B C23B F23B -178.3(2) . . . .
F22B C22B C23B C24B -178.8(2) . . . .
C21B C22B C23B C24B 1.3(4) . . . .
F23B C23B C24B F24B -1.6(4) . . . .
C22B C23B C24B F24B 178.7(2) . . . .
F23B C23B C24B C25B 177.7(2) . . . .
C22B C23B C24B C25B -2.0(4) . . . .
F24B C24B C25B F25B 1.1(4) . . . .
C23B C24B C25B F25B -178.2(2) . . . .
F24B C24B C25B C26B -179.2(2) . . . .
C23B C24B C25B C26B 1.5(4) . . . .
F25B C25B C26B F26B -0.4(4) . . . .
C24B C25B C26B F26B 179.9(2) . . . .
F25B C25B C26B C21B 179.3(2) . . . .
C24B C25B C26B C21B -0.4(4) . . . .
C22B C21B C26B F26B 179.5(2) . . . .
C3B C21B C26B F26B -5.5(3) . . . .
C22B C21B C26B C25B -0.3(4) . . . .
C3B C21B C26B C25B 174.8(2) . . . .
C5B C4B C31B C36B -91.1(3) . . . .
C3B C4B C31B C36B 89.0(3) . . . .
C5B C4B C31B C32B 92.7(3) . . . .
C3B C4B C31B C32B -87.2(3) . . . .
C36B C31B C32B C33B 1.4(4) . . . .
C4B C31B C32B C33B 177.7(2) . . . .
C31B C32B C33B C34B -1.0(5) . . . .
C32B C33B C34B C35B 0.3(5) . . . .
C33B C34B C35B C36B 0.0(5) . . . .
C32B C31B C36B C35B -1.2(4) . . . .
C4B C31B C36B C35B -177.4(3) . . . .
C34B C35B C36B C31B 0.5(5) . . . .
